data_2008543
loop_
_publ_author_name
'Huh, Seong'
'Kim, Youngmee'
'Park, Seongsoon'
'Park, Tae-Jin'
'Jun, Moo-Jin'

_publ_section_title
;<i>trans</i>-Carbonyl[\h^2^-dihydrobis(pyrazol-1-yl-<i>N</i>^2^)borato]hydridobis(triphenylarsine)ruthenium(II)
 monohydrate
;
_journal_issue 6
_journal_name_full 'Acta Crystallographica Section C'
_journal_page_first 850
_journal_page_last 852
_journal_paper_doi 10.1107/S0108270199002279
_journal_volume 55
_journal_year 1999
_chemical_formula_iupac '[RuH(C6 H8 BN4 )(C18 H15 As)2 CO], H2 O'
_chemical_formula_moiety 'C43 H39 As2 B N4 O Ru, H2 O'
_chemical_formula_sum 'C43 H41 As2 B N4 O2 Ru'
_chemical_formula_weight 907.52
_chemical_name_systematic
;
trans-carbonyl[\h^2^-dihydrobis(pyrazol-1-yl)borato]hydridobis-
(triphenylarsino)ruthenium(II) monohydrate
;
_space_group_IT_number 2
_symmetry_cell_setting triclinic
_symmetry_space_group_name_Hall '-P 1'
_symmetry_space_group_name_H-M 'P -1'
_audit_creation_method SHELXL-97
_cell_angle_alpha 103.820(10)
_cell_angle_beta 91.434(10)
_cell_angle_gamma 110.249(10)
_cell_formula_units_Z 2
_cell_length_a 9.5694(10)
_cell_length_b 12.0225(10)
_cell_length_c 19.5555(10)
_cell_measurement_reflns_used 25
_cell_measurement_temperature 293(2)
_cell_measurement_theta_max 12.28
_cell_measurement_theta_min 9.29
_cell_volume 2035.3(3)
_computing_cell_refinement 'CAD-4-PC Software'
_computing_data_collection 'CAD-4-PC Software (Enraf-Nonius, 1992)'
_computing_data_reduction 'XCAD-4 (Harms, 1997)'
_computing_molecular_graphics 'Ortep-3 for Windows (Farrugia, 1997)'
_computing_publication_material SHELXL97
_computing_structure_refinement 'SHELXL97 (Sheldrick, 1997)'
_computing_structure_solution 'SHELXS97 (Sheldrick, 1990)'
_diffrn_ambient_temperature 293(2)
_diffrn_measured_fraction_theta_full 0.995
_diffrn_measured_fraction_theta_max 0.995
_diffrn_measurement_device_type 'Enraf-Nonius CAD-4 Mach3 diffractometer'
_diffrn_measurement_method 2\q-\w
_diffrn_radiation_monochromator graphite
_diffrn_radiation_source 'fine-focus sealed tube'
_diffrn_radiation_type MoK\a
_diffrn_radiation_wavelength 0.71073
_diffrn_reflns_av_R_equivalents 0.0150
_diffrn_reflns_av_sigmaI/netI 0.0358
_diffrn_reflns_limit_h_max 11
_diffrn_reflns_limit_h_min 0
_diffrn_reflns_limit_k_max 13
_diffrn_reflns_limit_k_min -14
_diffrn_reflns_limit_l_max 23
_diffrn_reflns_limit_l_min -23
_diffrn_reflns_number 7617
_diffrn_reflns_theta_full 25.01
_diffrn_reflns_theta_max 25.01
_diffrn_reflns_theta_min 2.16
_diffrn_standards_decay_% none
_diffrn_standards_interval_time 60
_diffrn_standards_number 3
_exptl_absorpt_coefficient_mu 2.039
_exptl_absorpt_correction_type none
_exptl_crystal_colour yellow
_exptl_crystal_density_diffrn 1.481
_exptl_crystal_density_meas ?
_exptl_crystal_density_method 'not measured'
_exptl_crystal_description block
_exptl_crystal_F_000 916
_exptl_crystal_size_max 0.50
_exptl_crystal_size_mid 0.45
_exptl_crystal_size_min 0.40
_refine_diff_density_max 1.715
_refine_diff_density_min -0.636
_refine_ls_extinction_method none
_refine_ls_goodness_of_fit_ref 1.118
_refine_ls_hydrogen_treatment mixed
_refine_ls_matrix_type full
_refine_ls_number_parameters 490
_refine_ls_number_reflns 7147
_refine_ls_number_restraints 0
_refine_ls_restrained_S_all 1.118
_refine_ls_R_factor_all 0.0778
_refine_ls_R_factor_gt 0.0463
_refine_ls_shift/su_max 0.001
_refine_ls_shift/su_mean 0.000
_refine_ls_structure_factor_coef Fsqd
_refine_ls_weighting_details 'w = 1/[\s^2^(Fo^2^)+(0.0722P)^2^+6.2199P] where P=(Fo^2^+2Fc^2^)/3'
_refine_ls_weighting_scheme calc
_refine_ls_wR_factor_ref 0.1526
_reflns_number_gt 5397
_reflns_number_total 7147
_reflns_threshold_expression I>2\s(I)
_cod_data_source_file cf1291.cif
_cod_data_source_block ru44
_cod_depositor_comments
;
The following automatic conversions were performed:

'_exptl_crystal_density_meas' value 'not measured' was changed to '?'
- the value is perceived as not measured.

Automatic conversion script
Id: cif_fix_values 3008 2015-01-20 13:52:24Z robertas 

The following automatic conversions were performed:

'_refine_ls_weighting_scheme' value 'calc w =
1/[\s^2^(Fo^2^)+(0.0722P)^2^+6.2199P] where P=(Fo^2^+2Fc^2^)/3' was
changed to 'calc'. New tag '_refine_ls_weighting_details' was
created. The value of the new tag was set to 'w =
1/[\s^2^(Fo^2^)+(0.0722P)^2^+6.2199P] where P=(Fo^2^+2Fc^2^)/3'.

Automatic conversion script
Id: cif_fix_values 3143 2015-03-26 13:38:13Z robertas 
;
_cod_original_sg_symbol_H-M P-1
_cod_database_code 2008543
_cod_database_fobs_code 2008543

loop_
_symmetry_equiv_pos_as_xyz
'x, y, z'
'-x, -y, -z'

loop_
_atom_site_label
_atom_site_fract_x
_atom_site_fract_y
_atom_site_fract_z
_atom_site_U_iso_or_equiv
_atom_site_adp_type
_atom_site_calc_flag
_atom_site_refinement_flags
_atom_site_occupancy
_atom_site_disorder_assembly
_atom_site_disorder_group
_atom_site_type_symbol
Ru1 .81392(5) .73861(4) .75079(2) .03298(15) Uani d . 1 . . Ru
H1 .999(7) .815(6) .796(3) .044(17) Uiso d . 1 . . H
C1 .7443(8) .7665(6) .8368(4) .0441(15) Uani d . 1 . . C
O1 .6981(7) .7843(5) .8909(3) .0710(16) Uani d . 1 . . O
As1 .82572(7) .54398(5) .76305(3) .03474(17) Uani d . 1 . . As
C2 .7953(7) .4174(5) .6753(3) .0389(14) Uani d . 1 . . C
C3 .6706(8) .3884(6) .6273(3) .0466(16) Uani d . 1 . . C
H3 .6061 .4314 .6372 .056 Uiso calc R 1 . . H
C4 .6412(9) .2968(6) .5652(4) .0526(17) Uani d . 1 . . C
H4 .5562 .2771 .5338 .063 Uiso calc R 1 . . H
C5 .7378(9) .2346(6) .5496(4) .0545(18) Uani d . 1 . . C
H5 .7180 .1729 .5076 .065 Uiso calc R 1 . . H
C6 .8634(9) .2630(6) .5957(4) .0527(18) Uani d . 1 . . C
H6 .9285 .2208 .5848 .063 Uiso calc R 1 . . H
C7 .8926(8) .3541(6) .6580(4) .0452(15) Uani d . 1 . . C
H7 .9782 .3737 .6889 .054 Uiso calc R 1 . . H
C8 .6841(7) .4542(6) .8194(3) .0413(15) Uani d . 1 . . C
C9 .7000(9) .5081(8) .8903(4) .060(2) Uani d . 1 . . C
H9 .7731 .5855 .9093 .072 Uiso calc R 1 . . H
C10 .6092(10) .4494(9) .9341(5) .072(2) Uani d . 1 . . C
H10 .6221 .4866 .9825 .086 Uiso calc R 1 . . H
C11 .5001(11) .3365(9) .9066(5) .077(3) Uani d . 1 . . C
H11 .4382 .2962 .9359 .092 Uiso calc R 1 . . H
C12 .4833(11) .2840(8) .8358(5) .080(3) Uani d . 1 . . C
H12 .4078 .2080 .8165 .097 Uiso calc R 1 . . H
C13 .5762(9) .3415(7) .7921(4) .063(2) Uani d . 1 . . C
H13 .5650 .3032 .7440 .075 Uiso calc R 1 . . H
C14 1.0120(7) .5519(6) .8117(3) .0391(14) Uani d . 1 . . C
C15 1.0183(9) .4521(7) .8334(4) .0576(19) Uani d . 1 . . C
H15 .9340 .3804 .8246 .069 Uiso calc R 1 . . H
C16 1.1489(10) .4589(8) .8681(5) .071(2) Uani d . 1 . . C
H16 1.1521 .3916 .8828 .086 Uiso calc R 1 . . H
C17 1.2746(9) .5637(8) .8812(4) .064(2) Uani d . 1 . . C
H17 1.3630 .5670 .9040 .077 Uiso calc R 1 . . H
C18 1.2693(9) .6647(8) .8605(4) .060(2) Uani d . 1 . . C
H18 1.3536 .7365 .8694 .073 Uiso calc R 1 . . H
C19 1.1358(8) .6575(6) .8259(3) .0468(16) Uani d . 1 . . C
H19 1.1310 .7254 .8125 .056 Uiso calc R 1 . . H
As2 .83871(7) .94663(5) .74872(3) .03601(18) Uani d . 1 . . As
C20 .9882(7) 1.0419(6) .6970(4) .0433(15) Uani d . 1 . . C
C21 1.0791(8) 1.1607(6) .7292(4) .0546(18) Uani d . 1 . . C
H21 1.0693 1.1961 .7758 .065 Uiso calc R 1 . . H
C22 1.1848(9) 1.2286(7) .6939(5) .070(2) Uani d . 1 . . C
H22 1.2452 1.3092 .7168 .084 Uiso calc R 1 . . H
C23 1.2016(8) 1.1784(8) .6251(5) .063(2) Uani d . 1 . . C
H23 1.2728 1.2240 .6012 .076 Uiso calc R 1 . . H
C24 1.1109(8) 1.0593(8) .5927(4) .060(2) Uani d . 1 . . C
H24 1.1208 1.0244 .5461 .072 Uiso calc R 1 . . H
C25 1.0058(8) .9908(7) .6275(4) .0494(16) Uani d . 1 . . C
H25 .9461 .9101 .6046 .059 Uiso calc R 1 . . H
C26 .6526(7) .9653(5) .7220(3) .0399(14) Uani d . 1 . . C
C27 .5292(8) .9120(6) .7542(4) .0526(17) Uani d . 1 . . C
H27 .5379 .8696 .7872 .063 Uiso calc R 1 . . H
C28 .3941(9) .9211(7) .7381(5) .066(2) Uani d . 1 . . C
H28 .3130 .8880 .7616 .080 Uiso calc R 1 . . H
C29 .3776(9) .9782(8) .6877(5) .071(2) Uani d . 1 . . C
H29 .2849 .9821 .6760 .085 Uiso calc R 1 . . H
C30 .4979(10) 1.0298(9) .6544(5) .075(3) Uani d . 1 . . C
H30 .4870 1.0696 .6204 .090 Uiso calc R 1 . . H
C31 .6363(8) 1.0231(7) .6711(4) .0562(19) Uani d . 1 . . C
H31 .7176 1.0575 .6479 .067 Uiso calc R 1 . . H
C32 .8930(8) 1.0595(6) .8440(3) .0483(17) Uani d . 1 . . C
C33 .8215(9) 1.1419(7) .8668(4) .063(2) Uani d . 1 . . C
H33 .7475 1.1455 .8366 .076 Uiso calc R 1 . . H
C34 .8609(13) 1.2179(9) .9342(5) .094(3) Uani d . 1 . . C
H34 .8147 1.2746 .9492 .112 Uiso calc R 1 . . H
C35 .9666(15) 1.2117(10) .9795(5) .104(4) Uani d . 1 . . C
H35 .9886 1.2610 1.0259 .124 Uiso calc R 1 . . H
C36 1.0403(14) 1.1333(10) .9571(5) .099(4) Uani d . 1 . . C
H36 1.1166 1.1326 .9872 .119 Uiso calc R 1 . . H
C37 1.0016(11) 1.0542(8) .8891(4) .075(3) Uani d . 1 . . C
H37 1.0489 .9982 .8743 .089 Uiso calc R 1 . . H
N1 .5905(6) .6467(4) .6918(3) .0393(12) Uani d . 1 . . N
N2 .5605(6) .6378(4) .6219(3) .0399(12) Uani d . 1 . . N
C38 .4146(8) .5753(7) .6014(4) .0548(18) Uani d . 1 . . C
H38 .3666 .5563 .5559 .066 Uiso calc R 1 . . H
C39 .3470(8) .5437(7) .6586(4) .061(2) Uani d . 1 . . C
H39 .2459 .5010 .6601 .073 Uiso calc R 1 . . H
C40 .4612(8) .5889(6) .7129(4) .0514(17) Uani d . 1 . . C
H40 .4495 .5801 .7586 .062 Uiso calc R 1 . . H
N3 .9022(6) .7014(4) .6521(3) .0361(11) Uani d . 1 . . N
N4 .8228(6) .6747(5) .5879(3) .0400(12) Uani d . 1 . . N
C41 .9037(8) .6416(6) .5374(4) .0509(17) Uani d . 1 . . C
H41 .8747 .6199 .4889 .061 Uiso calc R 1 . . H
C42 1.0349(9) .6447(7) .5680(4) .0553(18) Uani d . 1 . . C
H42 1.1112 .6255 .5454 .066 Uiso calc R 1 . . H
C43 1.0294(7) .6824(6) .6398(4) .0453(15) Uani d . 1 . . C
H43 1.1041 .6931 .6747 .054 Uiso calc R 1 . . H
B1 .6792(9) .7025(7) .5781(4) .0446(17) Uani d . 1 . . B
O2 .5860(11) .9801(7) .0506(5) .136(4) Uani d . 1 . . O
H44 .696(7) .800(7) .598(4) .053(19) Uiso d . 1 . . H
H45 .625(7) .654(6) .523(3) .047(18) Uiso d . 1 . . H

loop_
_atom_site_aniso_label
_atom_site_aniso_U_11
_atom_site_aniso_U_22
_atom_site_aniso_U_33
_atom_site_aniso_U_12
_atom_site_aniso_U_13
_atom_site_aniso_U_23
Ru1 .0431(3) .0263(3) .0308(3) .0139(2) .0011(2) .00802(19)
C1 .061(4) .032(3) .041(4) .019(3) .001(3) .012(3)
O1 .103(5) .068(4) .047(3) .038(3) .019(3) .013(3)
As1 .0435(4) .0268(3) .0351(3) .0129(3) .0011(3) .0103(2)
C2 .048(4) .030(3) .041(3) .014(3) .005(3) .014(3)
C3 .060(4) .039(4) .043(4) .022(3) .002(3) .011(3)
C4 .066(5) .043(4) .045(4) .016(3) -.004(3) .012(3)
C5 .082(5) .043(4) .035(4) .022(4) .010(4) .004(3)
C6 .070(5) .043(4) .052(4) .028(4) .020(4) .014(3)
C7 .049(4) .041(4) .050(4) .017(3) .011(3) .020(3)
C8 .052(4) .034(3) .040(3) .016(3) .005(3) .015(3)
C9 .072(5) .062(5) .047(4) .021(4) .010(4) .021(4)
C10 .084(6) .083(6) .053(5) .027(5) .020(4) .030(4)
C11 .090(7) .080(6) .079(6) .032(5) .037(5) .050(5)
C12 .081(6) .061(5) .079(6) -.006(5) .015(5) .028(5)
C13 .068(5) .051(4) .052(4) .000(4) .005(4) .014(4)
C14 .045(4) .039(3) .036(3) .019(3) .000(3) .010(3)
C15 .065(5) .045(4) .065(5) .017(4) -.008(4) .026(4)
C16 .084(6) .062(5) .077(6) .032(5) -.013(5) .030(4)
C17 .058(5) .093(6) .054(5) .037(5) -.001(4) .028(4)
C18 .050(4) .077(5) .057(5) .021(4) .003(4) .026(4)
C19 .050(4) .050(4) .044(4) .018(3) .004(3) .019(3)
As2 .0420(4) .0256(3) .0399(4) .0117(3) -.0016(3) .0094(3)
C20 .039(3) .041(4) .058(4) .017(3) .005(3) .024(3)
C21 .057(4) .038(4) .063(5) .009(3) .003(4) .013(3)
C22 .064(5) .038(4) .101(7) .005(4) .002(5) .025(4)
C23 .045(4) .065(5) .090(6) .014(4) .013(4) .048(5)
C24 .054(4) .072(5) .062(5) .025(4) .012(4) .031(4)
C25 .048(4) .046(4) .057(4) .015(3) .006(3) .021(3)
C26 .047(4) .028(3) .043(3) .014(3) -.004(3) .006(3)
C27 .053(4) .041(4) .069(5) .017(3) .009(4) .025(3)
C28 .049(4) .064(5) .095(6) .023(4) .011(4) .035(5)
C29 .050(5) .077(6) .100(7) .030(4) .001(4) .038(5)
C30 .075(6) .083(6) .089(6) .040(5) .001(5) .049(5)
C31 .051(4) .052(4) .077(5) .020(3) .005(4) .037(4)
C32 .066(5) .029(3) .041(4) .011(3) -.005(3) .003(3)
C33 .074(5) .043(4) .057(5) .014(4) .002(4) -.004(3)
C34 .105(8) .063(6) .075(7) .013(5) .012(6) -.025(5)
C35 .128(10) .072(7) .053(6) -.012(7) .003(6) -.014(5)
C36 .121(9) .077(7) .066(6) .010(6) -.040(6) .003(5)
C37 .094(6) .053(5) .062(5) .018(4) -.027(5) .006(4)
N1 .045(3) .027(3) .046(3) .013(2) .003(2) .010(2)
N2 .041(3) .031(3) .042(3) .009(2) -.005(2) .008(2)
C38 .041(4) .050(4) .063(5) .006(3) -.009(3) .013(4)
C39 .038(4) .056(5) .080(6) .007(3) .006(4) .018(4)
C40 .049(4) .046(4) .065(5) .019(3) .021(4) .021(3)
N3 .043(3) .029(3) .034(3) .009(2) .003(2) .010(2)
N4 .047(3) .034(3) .034(3) .009(2) .002(2) .010(2)
C41 .062(4) .048(4) .036(4) .017(3) .011(3) .003(3)
C42 .057(4) .057(4) .053(4) .022(4) .018(4) .013(4)
C43 .043(4) .045(4) .048(4) .014(3) .006(3) .015(3)
B1 .053(5) .043(4) .038(4) .017(4) -.001(3) .013(3)
O2 .184(9) .067(5) .201(9) .077(5) .091(7) .063(5)

loop_
_atom_type_symbol
_atom_type_description
_atom_type_scat_dispersion_real
_atom_type_scat_dispersion_imag
_atom_type_scat_source
C C 0.0033 0.0016 'International Tables Vol C Tables 4.2.6.8 and 6.1.1.4'
Ru Ru -1.2594 0.8363 'International Tables Vol C Tables 4.2.6.8 and 6.1.1.4'
As As 0.0499 2.0058 'International Tables Vol C Tables 4.2.6.8 and 6.1.1.4'
B B 0.0013 0.0007 'International Tables Vol C Tables 4.2.6.8 and 6.1.1.4'
N N 0.0061 0.0033 'International Tables Vol C Tables 4.2.6.8 and 6.1.1.4'
O O 0.0106 0.0060 'International Tables Vol C Tables 4.2.6.8 and 6.1.1.4'
H H 0.0000 0.0000 'International Tables Vol C Tables 4.2.6.8 and 6.1.1.4'

loop_
_geom_angle_atom_site_label_1
_geom_angle_atom_site_label_2
_geom_angle_atom_site_label_3
_geom_angle
_geom_angle_publ_flag
C1 Ru1 N3 177.0(2) yes
C1 Ru1 N1 94.1(3) yes
N3 Ru1 N1 87.60(19) yes
C1 Ru1 As2 88.09(19) yes
N3 Ru1 As2 94.12(13) yes
N1 Ru1 As2 96.46(13) yes
C1 Ru1 As1 91.13(19) yes
N3 Ru1 As1 86.39(13) yes
N1 Ru1 As1 92.01(13) yes
As2 Ru1 As1 171.53(3) yes
C1 Ru1 H1 88(2) yes
N3 Ru1 H1 90.8(19) yes
N1 Ru1 H1 178(2) yes
As2 Ru1 H1 83(2) yes
As1 Ru1 H1 89(2) yes
O1 C1 Ru1 178.9(6) yes
C2 As1 C8 101.6(3) no
C2 As1 C14 103.3(3) no
C8 As1 C14 98.3(3) no
C2 As1 Ru1 115.90(18) no
C8 As1 Ru1 118.14(19) no
C14 As1 Ru1 116.74(19) no
C3 C2 C7 118.4(6) no
C3 C2 As1 118.4(5) no
C7 C2 As1 123.2(5) no
C4 C3 C2 120.8(7) no
C4 C3 H3 119.6 no
C2 C3 H3 119.6 no
C5 C4 C3 119.8(7) no
C5 C4 H4 120.1 no
C3 C4 H4 120.1 no
C6 C5 C4 120.5(6) no
C6 C5 H5 119.8 no
C4 C5 H5 119.8 no
C5 C6 C7 119.8(7) no
C5 C6 H6 120.1 no
C7 C6 H6 120.1 no
C6 C7 C2 120.7(7) no
C6 C7 H7 119.7 no
C2 C7 H7 119.7 no
C13 C8 C9 119.1(7) no
C13 C8 As1 123.9(5) no
C9 C8 As1 117.0(5) no
C8 C9 C10 120.7(8) no
C8 C9 H9 119.6 no
C10 C9 H9 119.6 no
C11 C10 C9 120.1(8) no
C11 C10 H10 120.0 no
C9 C10 H10 120.0 no
C12 C11 C10 118.9(8) no
C12 C11 H11 120.5 no
C10 C11 H11 120.5 no
C11 C12 C13 121.1(8) no
C11 C12 H12 119.5 no
C13 C12 H12 119.5 no
C8 C13 C12 120.0(7) no
C8 C13 H13 120.0 no
C12 C13 H13 120.0 no
C19 C14 C15 119.4(6) no
C19 C14 As1 120.0(5) no
C15 C14 As1 120.5(5) no
C16 C15 C14 120.2(7) no
C16 C15 H15 119.9 no
C14 C15 H15 119.9 no
C17 C16 C15 120.7(7) no
C17 C16 H16 119.7 no
C15 C16 H16 119.7 no
C16 C17 C18 119.8(7) no
C16 C17 H17 120.1 no
C18 C17 H17 120.1 no
C17 C18 C19 119.2(8) no
C17 C18 H18 120.4 no
C19 C18 H18 120.4 no
C14 C19 C18 120.8(7) no
C14 C19 H19 119.6 no
C18 C19 H19 119.6 no
C26 As2 C32 99.6(3) no
C26 As2 C20 105.1(3) no
C32 As2 C20 100.5(3) no
C26 As2 Ru1 114.93(18) no
C32 As2 Ru1 111.7(2) no
C20 As2 Ru1 121.88(19) no
C21 C20 C25 118.3(6) no
C21 C20 As2 120.3(6) no
C25 C20 As2 121.4(5) no
C20 C21 C22 121.1(8) no
C20 C21 H21 119.4 no
C22 C21 H21 119.4 no
C23 C22 C21 120.6(7) no
C23 C22 H22 119.7 no
C21 C22 H22 119.7 no
C24 C23 C22 118.5(7) no
C24 C23 H23 120.8 no
C22 C23 H23 120.8 no
C25 C24 C23 121.4(8) no
C25 C24 H24 119.3 no
C23 C24 H24 119.3 no
C24 C25 C20 120.1(7) no
C24 C25 H25 119.9 no
C20 C25 H25 119.9 no
C31 C26 C27 119.1(6) no
C31 C26 As2 123.7(5) no
C27 C26 As2 117.1(5) no
C28 C27 C26 120.5(7) no
C28 C27 H27 119.7 no
C26 C27 H27 119.7 no
C29 C28 C27 120.5(8) no
C29 C28 H28 119.7 no
C27 C28 H28 119.7 no
C28 C29 C30 119.8(7) no
C28 C29 H29 120.1 no
C30 C29 H29 120.1 no
C29 C30 C31 120.4(7) no
C29 C30 H30 119.8 no
C31 C30 H30 119.8 no
C26 C31 C30 119.7(7) no
C26 C31 H31 120.2 no
C30 C31 H31 120.2 no
C37 C32 C33 120.0(7) no
C37 C32 As2 118.9(6) no
C33 C32 As2 121.1(5) no
C34 C33 C32 119.4(9) no
C34 C33 H33 120.3 no
C32 C33 H33 120.3 no
C35 C34 C33 121.0(10) no
C35 C34 H34 119.5 no
C33 C34 H34 119.5 no
C36 C35 C34 120.1(9) no
C36 C35 H35 120.0 no
C34 C35 H35 120.0 no
C35 C36 C37 120.1(10) no
C35 C36 H36 119.9 no
C37 C36 H36 119.9 no
C32 C37 C36 119.4(9) no
C32 C37 H37 120.3 no
C36 C37 H37 120.3 no
C40 N1 N2 106.3(5) no
C40 N1 Ru1 129.9(5) no
N2 N1 Ru1 123.8(4) yes
C38 N2 N1 109.3(6) no
C38 N2 B1 127.5(6) no
N1 N2 B1 123.0(5) yes
N2 C38 C39 108.6(6) no
N2 C38 H38 125.7 no
C39 C38 H38 125.7 no
C40 C39 C38 104.7(6) no
C40 C39 H39 127.6 no
C38 C39 H39 127.6 no
N1 C40 C39 111.1(7) no
N1 C40 H40 124.4 no
C39 C40 H40 124.4 no
C43 N3 N4 107.0(5) no
C43 N3 Ru1 128.8(4) no
N4 N3 Ru1 123.6(4) yes
C41 N4 N3 108.2(5) no
C41 N4 B1 127.5(6) no
N3 N4 B1 123.4(5) yes
N4 C41 C42 109.7(6) no
N4 C41 H41 125.1 no
C42 C41 H41 125.1 no
C41 C42 C43 104.6(6) no
C41 C42 H42 127.7 no
C43 C42 H42 127.7 no
N3 C43 C42 110.5(6) no
N3 C43 H43 124.8 no
C42 C43 H43 124.8 no
N4 B1 N2 110.1(5) no
N4 B1 H44 113(4) no
N2 B1 H44 104(4) no
N4 B1 H45 108(3) no
N2 B1 H45 102(3) no
H44 B1 H45 118(5) no

loop_
_geom_bond_atom_site_label_1
_geom_bond_atom_site_label_2
_geom_bond_site_symmetry_2
_geom_bond_distance
_geom_bond_publ_flag
Ru1 C1 . 1.823(7) yes
Ru1 N3 . 2.138(5) yes
Ru1 N1 . 2.181(5) yes
Ru1 As2 . 2.4393(8) yes
Ru1 As1 . 2.4485(7) yes
Ru1 H1 . 1.78(6) yes
C1 O1 . 1.159(8) yes
As1 C2 . 1.941(6) no
As1 C8 . 1.961(6) no
As1 C14 . 1.961(6) no
C2 C3 . 1.388(9) no
C2 C7 . 1.393(9) no
C3 C4 . 1.377(9) no
C3 H3 . .9300 no
C4 C5 . 1.375(10) no
C4 H4 . .9300 no
C5 C6 . 1.373(10) no
C5 H5 . .9300 no
C6 C7 . 1.378(9) no
C6 H6 . .9300 no
C7 H7 . .9300 no
C8 C13 . 1.359(9) no
C8 C9 . 1.364(10) no
C9 C10 . 1.374(11) no
C9 H9 . .9300 no
C10 C11 . 1.365(13) no
C10 H10 . .9300 no
C11 C12 . 1.357(12) no
C11 H11 . .9300 no
C12 C13 . 1.375(11) no
C12 H12 . .9300 no
C13 H13 . .9300 no
C14 C19 . 1.366(9) no
C14 C15 . 1.384(9) no
C15 C16 . 1.374(11) no
C15 H15 . .9300 no
C16 C17 . 1.372(12) no
C16 H16 . .9300 no
C17 C18 . 1.385(11) no
C17 H17 . .9300 no
C18 C19 . 1.395(10) no
C18 H18 . .9300 no
C19 H19 . .9300 no
As2 C26 . 1.945(6) no
As2 C32 . 1.960(6) no
As2 C20 . 1.969(6) no
C20 C21 . 1.370(9) no
C20 C25 . 1.392(10) no
C21 C22 . 1.378(11) no
C21 H21 . .9300 no
C22 C23 . 1.375(12) no
C22 H22 . .9300 no
C23 C24 . 1.373(11) no
C23 H23 . .9300 no
C24 C25 . 1.372(10) no
C24 H24 . .9300 no
C25 H25 . .9300 no
C26 C31 . 1.377(9) no
C26 C27 . 1.381(10) no
C27 C28 . 1.370(10) no
C27 H27 . .9300 no
C28 C29 . 1.362(11) no
C28 H28 . .9300 no
C29 C30 . 1.367(12) no
C29 H29 . .9300 no
C30 C31 . 1.390(10) no
C30 H30 . .9300 no
C31 H31 . .9300 no
C32 C37 . 1.375(10) no
C32 C33 . 1.385(10) no
C33 C34 . 1.369(11) no
C33 H33 . .9300 no
C34 C35 . 1.363(16) no
C34 H34 . .9300 no
C35 C36 . 1.362(16) no
C35 H35 . .9300 no
C36 C37 . 1.392(13) no
C36 H36 . .9300 no
C37 H37 . .9300 no
N1 C40 . 1.324(8) no
N1 N2 . 1.360(7) yes
N2 C38 . 1.333(8) no
N2 B1 . 1.544(10) yes
C38 C39 . 1.373(11) no
C38 H38 . .9300 no
C39 C40 . 1.369(10) no
C39 H39 . .9300 no
C40 H40 . .9300 no
N3 C43 . 1.331(8) no
N3 N4 . 1.359(7) yes
N4 C41 . 1.340(8) no
N4 B1 . 1.540(9) yes
C41 C42 . 1.362(10) no
C41 H41 . .9300 no
C42 C43 . 1.377(10) no
C42 H42 . .9300 no
C43 H43 . .9300 no
B1 H44 . 1.09(7) no
B1 H45 . 1.12(6) no

loop_
_geom_torsion_atom_site_label_1
_geom_torsion_atom_site_label_2
_geom_torsion_atom_site_label_3
_geom_torsion_atom_site_label_4
_geom_torsion
_geom_torsion_publ_flag
N3 Ru1 C1 O1 -16E1(3) no
N1 Ru1 C1 O1 -3E1(3) no
As2 Ru1 C1 O1 7E1(3) no
As1 Ru1 C1 O1 -12E1(3) no
C1 Ru1 As1 C2 150.0(3) no
N3 Ru1 As1 C2 -31.6(3) no
N1 Ru1 As1 C2 55.8(3) no
As2 Ru1 As1 C2 -125.4(3) no
C1 Ru1 As1 C8 29.1(3) no
N3 Ru1 As1 C8 -152.6(3) no
N1 Ru1 As1 C8 -65.1(3) no
As2 Ru1 As1 C8 113.7(3) no
C1 Ru1 As1 C14 -87.9(3) no
N3 Ru1 As1 C14 90.4(2) no
N1 Ru1 As1 C14 177.9(2) no
As2 Ru1 As1 C14 -3.3(3) no
C8 As1 C2 C3 78.7(5) no
C14 As1 C2 C3 -179.8(5) no
Ru1 As1 C2 C3 -50.8(6) no
C8 As1 C2 C7 -101.4(5) no
C14 As1 C2 C7 0.2(6) no
Ru1 As1 C2 C7 129.1(5) no
C7 C2 C3 C4 2.0(10) no
As1 C2 C3 C4 -178.0(5) no
C2 C3 C4 C5 -1.3(11) no
C3 C4 C5 C6 0.1(11) no
C4 C5 C6 C7 0.2(11) no
C5 C6 C7 C2 0.6(10) no
C3 C2 C7 C6 -1.7(9) no
As1 C2 C7 C6 178.4(5) no
C2 As1 C8 C13 -12.3(7) no
C14 As1 C8 C13 -117.9(7) no
Ru1 As1 C8 C13 115.7(6) no
C2 As1 C8 C9 165.6(6) no
C14 As1 C8 C9 60.0(6) no
Ru1 As1 C8 C9 -66.4(6) no
C13 C8 C9 C10 0.5(12) no
As1 C8 C9 C10 -177.5(6) no
C8 C9 C10 C11 -1.0(13) no
C9 C10 C11 C12 0.0(15) no
C10 C11 C12 C13 1.4(15) no
C9 C8 C13 C12 0.9(12) no
As1 C8 C13 C12 178.8(7) no
C11 C12 C13 C8 -1.9(15) no
C2 As1 C14 C19 117.3(5) no
C8 As1 C14 C19 -138.6(5) no
Ru1 As1 C14 C19 -11.2(6) no
C2 As1 C14 C15 -64.4(6) no
C8 As1 C14 C15 39.7(6) no
Ru1 As1 C14 C15 167.1(5) no
C19 C14 C15 C16 -1.1(12) no
As1 C14 C15 C16 -179.3(6) no
C14 C15 C16 C17 -0.4(13) no
C15 C16 C17 C18 1.1(14) no
C16 C17 C18 C19 -0.5(12) no
C15 C14 C19 C18 1.7(11) no
As1 C14 C19 C18 -180.0(5) no
C17 C18 C19 C14 -1.0(11) no
C1 Ru1 As2 C26 -79.1(3) no
N3 Ru1 As2 C26 102.9(2) no
N1 Ru1 As2 C26 14.9(3) no
As1 Ru1 As2 C26 -163.9(3) no
C1 Ru1 As2 C32 33.5(3) no
N3 Ru1 As2 C32 -144.5(3) no
N1 Ru1 As2 C32 127.4(3) no
As1 Ru1 As2 C32 -51.3(3) no
C1 Ru1 As2 C20 152.1(3) no
N3 Ru1 As2 C20 -25.9(3) no
N1 Ru1 As2 C20 -114.0(3) no
As1 Ru1 As2 C20 67.3(3) no
C26 As2 C20 C21 95.4(6) no
C32 As2 C20 C21 -7.6(6) no
Ru1 As2 C20 C21 -131.6(5) no
C26 As2 C20 C25 -85.2(6) no
C32 As2 C20 C25 171.7(5) no
Ru1 As2 C20 C25 47.8(6) no
C25 C20 C21 C22 0.4(11) no
As2 C20 C21 C22 179.8(6) no
C20 C21 C22 C23 -0.1(12) no
C21 C22 C23 C24 0.0(12) no
C22 C23 C24 C25 -0.3(12) no
C23 C24 C25 C20 0.6(11) no
C21 C20 C25 C24 -0.7(10) no
As2 C20 C25 C24 180.0(5) no
C32 As2 C26 C31 110.1(6) no
C20 As2 C26 C31 6.4(7) no
Ru1 As2 C26 C31 -130.3(5) no
C32 As2 C26 C27 -73.0(6) no
C20 As2 C26 C27 -176.7(5) no
Ru1 As2 C26 C27 46.6(6) no
C31 C26 C27 C28 -2.9(11) no
As2 C26 C27 C28 -179.9(6) no
C26 C27 C28 C29 2.9(13) no
C27 C28 C29 C30 -1.8(14) no
C28 C29 C30 C31 0.7(15) no
C27 C26 C31 C30 1.8(11) no
As2 C26 C31 C30 178.6(6) no
C29 C30 C31 C26 -0.7(14) no
C26 As2 C32 C37 165.5(6) no
C20 As2 C32 C37 -87.1(7) no
Ru1 As2 C32 C37 43.6(7) no
C26 As2 C32 C33 -13.1(7) no
C20 As2 C32 C33 94.3(6) no
Ru1 As2 C32 C33 -135.0(6) no
C37 C32 C33 C34 0.4(13) no
As2 C32 C33 C34 179.0(7) no
C32 C33 C34 C35 -1.5(15) no
C33 C34 C35 C36 3.3(17) no
C34 C35 C36 C37 -3.8(18) no
C33 C32 C37 C36 -0.9(13) no
As2 C32 C37 C36 -179.5(7) no
C35 C36 C37 C32 2.6(16) no
C1 Ru1 N1 C40 -24.0(6) no
N3 Ru1 N1 C40 153.5(6) no
As2 Ru1 N1 C40 -112.6(5) no
As1 Ru1 N1 C40 67.2(5) no
C1 Ru1 N1 N2 157.0(5) no
N3 Ru1 N1 N2 -25.4(4) no
As2 Ru1 N1 N2 68.5(4) no
As1 Ru1 N1 N2 -111.7(4) no
C40 N1 N2 C38 0.1(7) no
Ru1 N1 N2 C38 179.2(4) no
C40 N1 N2 B1 174.9(6) no
Ru1 N1 N2 B1 -6.0(8) no
N1 N2 C38 C39 0.7(8) no
B1 N2 C38 C39 -173.8(7) no
N2 C38 C39 C40 -1.1(9) no
N2 N1 C40 C39 -0.8(8) no
Ru1 N1 C40 C39 -179.9(5) no
C38 C39 C40 N1 1.2(9) no
C1 Ru1 N3 C43 -24(5) no
N1 Ru1 N3 C43 -149.9(5) no
As2 Ru1 N3 C43 113.8(5) no
As1 Ru1 N3 C43 -57.8(5) no
C1 Ru1 N3 N4 146(4) no
N1 Ru1 N3 N4 19.7(4) no
As2 Ru1 N3 N4 -76.6(4) no
As1 Ru1 N3 N4 111.9(4) no
C43 N3 N4 C41 -0.9(7) no
Ru1 N3 N4 C41 -172.5(4) no
C43 N3 N4 B1 -170.8(6) no
Ru1 N3 N4 B1 17.6(7) no
N3 N4 C41 C42 0.9(8) no
B1 N4 C41 C42 170.3(6) no
N4 C41 C42 C43 -0.5(8) no
N4 N3 C43 C42 0.6(7) no
Ru1 N3 C43 C42 171.6(4) no
C41 C42 C43 N3 -0.1(8) no
C41 N4 B1 N2 134.3(6) no
N3 N4 B1 N2 -57.8(8) no
C38 N2 B1 N4 -135.8(7) no
N1 N2 B1 N4 50.4(8) no
